data_7025723
loop_
_publ_author_name
'Bruce, Michael I.'
'Humphrey, Paul A.'
'Zaitseva, Natasha N.'
'Nicholson, Brian K.'
'Skelton, Brian W.'
'White, Allan H.'

_publ_section_title
;
 Conversion of C[triple bond]C to CO in alkynyl-metal complexes: oxidation
 of carbon chains capped by carbon-tricobalt clusters.
;
_journal_issue 37
_journal_name_full 'Dalton transactions (Cambridge, England : 2003)'
_journal_page_first 8801
_journal_page_last 8811
_journal_paper_doi 10.1039/c002997c
_journal_volume 39
_journal_year 2010
_chemical_formula_moiety 'C72 H44 Co6 O16 P4'
_chemical_formula_sum 'C72 H44 Co6 O16 P4'
_chemical_formula_weight 1642.53
_chemical_name_systematic
;
?
;
_space_group_IT_number 14
_symmetry_cell_setting monoclinic
_symmetry_space_group_name_Hall '-P 2ybc'
_symmetry_space_group_name_H-M 'P 1 21/c 1'
_atom_sites_solution_hydrogens geom
_atom_sites_solution_primary direct
_atom_sites_solution_secondary difmap
_audit_creation_date 2008-05-07T12:17:05-00:00
_audit_creation_method 'WinGX routine CIF_UPDATE'
_cell_angle_alpha 90
_cell_angle_beta 102.523(3)
_cell_angle_gamma 90
_cell_formula_units_Z 4
_cell_length_a 26.1850(8)
_cell_length_b 13.2858(3)
_cell_length_c 20.4563(6)
_cell_measurement_reflns_used 8658
_cell_measurement_temperature 100(2)
_cell_measurement_theta_max 29.8858
_cell_measurement_theta_min 2.5291
_cell_volume 6947.2(3)
_computing_cell_refinement
;
CrysAlis RED, Oxford Diffraction Ltd.,
Version 1.171.32.15 (release 10-01-2008 CrysAlis171 .NET)
(compiled Jan 10 2008,16:37:18)
;
_computing_data_collection
;
CrysAlis CCD, Oxford Diffraction Ltd.,
Version 1.171.32.15 (release 10-01-2008 CrysAlis171 .NET)
(compiled Jan 10 2008,16:37:18)
;
_computing_data_reduction
;
CrysAlis RED, Oxford Diffraction Ltd.,
Version 1.171.32.15 (release 10-01-2008 CrysAlis171 .NET)
(compiled Jan 10 2008,16:37:18)
;
_computing_structure_refinement 'SHELXL-97 (Sheldrick, 1997)'
_diffrn_ambient_temperature 100(2)
_diffrn_detector_area_resol_mean 16.0009
_diffrn_measured_fraction_theta_full 0.999
_diffrn_measured_fraction_theta_max 0.999
_diffrn_measurement_device_type
;
Oxford Diffraction Xcalibur diffractometer
;
_diffrn_measurement_method '\w scans'
_diffrn_orient_matrix_UB_11 -0.0218471784
_diffrn_orient_matrix_UB_12 -0.0331620297
_diffrn_orient_matrix_UB_13 -0.0168961883
_diffrn_orient_matrix_UB_21 0.0279120127
_diffrn_orient_matrix_UB_22 -0.0231205703
_diffrn_orient_matrix_UB_23 -0.007217878
_diffrn_orient_matrix_UB_31 0.0022410484
_diffrn_orient_matrix_UB_32 -0.0348873087
_diffrn_orient_matrix_UB_33 0.0208020221
_diffrn_radiation_monochromator graphite
_diffrn_radiation_type MoK\a
_diffrn_radiation_wavelength 0.71073
_diffrn_reflns_av_R_equivalents 0.1181
_diffrn_reflns_av_unetI/netI 0.2045
_diffrn_reflns_limit_h_max 34
_diffrn_reflns_limit_h_min -32
_diffrn_reflns_limit_k_max 16
_diffrn_reflns_limit_k_min -17
_diffrn_reflns_limit_l_max 26
_diffrn_reflns_limit_l_min -26
_diffrn_reflns_number 63161
_diffrn_reflns_theta_full 27.5
_diffrn_reflns_theta_max 27.5
_diffrn_reflns_theta_min 2.54
_exptl_absorpt_coefficient_mu 1.559
_exptl_absorpt_correction_T_max 1
_exptl_absorpt_correction_T_min 0.90685
_exptl_absorpt_correction_type multi-scan
_exptl_absorpt_process_details
;
CrysAlis RED, Oxford Diffraction Ltd.,
Version 1.171.32.15 (release 10-01-2008 CrysAlis171 .NET)
(compiled Jan 10 2008,16:37:18)
Empirical absorption correction using spherical harmonics,
implemented in SCALE3 ABSPACK scaling algorithm.
;
_exptl_crystal_colour dark_red
_exptl_crystal_density_diffrn 1.57
_exptl_crystal_density_method 'not measured'
_exptl_crystal_description slab
_exptl_crystal_F_000 3304
_exptl_crystal_size_max 0.21
_exptl_crystal_size_mid 0.2
_exptl_crystal_size_min 0.06
_refine_diff_density_max 2.151
_refine_diff_density_min -0.595
_refine_diff_density_rms 0.123
_refine_ls_extinction_method none
_refine_ls_goodness_of_fit_ref 0.872
_refine_ls_hydrogen_treatment constr
_refine_ls_matrix_type full
_refine_ls_number_parameters 877
_refine_ls_number_reflns 15957
_refine_ls_number_restraints 0
_refine_ls_restrained_S_all 0.872
_refine_ls_R_factor_all 0.1667
_refine_ls_R_factor_gt 0.0684
_refine_ls_shift/su_max 0.006
_refine_ls_shift/su_mean 0
_refine_ls_structure_factor_coef Fsqd
_refine_ls_weighting_details 'calc w=1/[\s^2^(Fo^2^)+(0.0626P)^2^+0.0000P] where P=(Fo^2^+2Fc^2^)/3'
_refine_ls_weighting_scheme calc
_refine_ls_wR_factor_gt 0.1326
_refine_ls_wR_factor_ref 0.1543
_reflns_number_gt 7185
_reflns_number_total 15957
_reflns_threshold_expression I>2sigma(I)
_cod_data_source_file c002997c.txt
_cod_data_source_block br1414
_cod_original_sg_symbol_Hall -p_2ybc
_cod_database_code 7025723

loop_
_symmetry_equiv_pos_as_xyz
'x, y, z'
'-x, y+1/2, -z+1/2'
'-x, -y, -z'
'x, -y-1/2, z-1/2'

loop_
_atom_site_label
_atom_site_type_symbol
_atom_site_fract_x
_atom_site_fract_y
_atom_site_fract_z
_atom_site_U_iso_or_equiv
_atom_site_adp_type
_atom_site_occupancy
_atom_site_symmetry_multiplicity
_atom_site_calc_flag
_atom_site_refinement_flags
Co1 Co 0.11640(3) 0.18290(6) 0.54914(4) 0.0175(2) Uani 1 1 d .
Co2 Co 0.10200(3) 0.36199(6) 0.51661(4) 0.0179(2) Uani 1 1 d .
Co3 Co 0.15844(3) 0.31700(6) 0.62665(4) 0.0236(2) Uani 1 1 d .
Co4 Co 0.39588(4) 0.74966(7) 0.59702(5) 0.0263(2) Uani 1 1 d .
Co5 Co 0.41638(3) 0.85865(7) 0.50769(5) 0.0264(2) Uani 1 1 d .
Co6 Co 0.43029(4) 0.67286(7) 0.50475(5) 0.0311(3) Uani 1 1 d .
C11 C 0.0629(3) 0.1554(4) 0.5885(3) 0.0209(15) Uani 1 1 d .
O11 O 0.03046(18) 0.1437(3) 0.6176(2) 0.0318(12) Uani 1 1 d .
C12 C 0.1601(3) 0.0799(5) 0.5745(3) 0.0215(15) Uani 1 1 d .
O12 O 0.18816(18) 0.0145(3) 0.5911(2) 0.0337(12) Uani 1 1 d .
C21 C 0.0384(3) 0.3643(5) 0.5373(3) 0.0243(16) Uani 1 1 d .
O21 O -0.00120(18) 0.3668(3) 0.5524(2) 0.0320(12) Uani 1 1 d .
C22 C 0.1192(2) 0.4918(5) 0.5194(3) 0.0243(16) Uani 1 1 d .
O22 O 0.13084(19) 0.5744(3) 0.5213(2) 0.0359(13) Uani 1 1 d .
C31 C 0.1092(3) 0.3374(5) 0.6758(3) 0.0286(17) Uani 1 1 d .
O31 O 0.0782(2) 0.3473(4) 0.7064(3) 0.0444(14) Uani 1 1 d .
C32 C 0.2015(3) 0.2280(5) 0.6762(4) 0.041(2) Uani 1 1 d .
O32 O 0.2295(2) 0.1705(4) 0.7064(3) 0.068(2) Uani 1 1 d .
C33 C 0.1994(3) 0.4261(5) 0.6429(3) 0.0321(18) Uani 1 1 d .
O33 O 0.2269(2) 0.4935(4) 0.6550(3) 0.0473(15) Uani 1 1 d .
C41 C 0.4555(3) 0.7611(5) 0.6585(4) 0.0375(19) Uani 1 1 d .
O41 O 0.4951(2) 0.7627(4) 0.6965(3) 0.0507(15) Uani 1 1 d .
C42 C 0.3682(3) 0.6429(5) 0.6299(4) 0.0356(19) Uani 1 1 d .
O42 O 0.3505(2) 0.5744(4) 0.6502(3) 0.0521(15) Uani 1 1 d .
C51 C 0.4812(3) 0.8958(5) 0.5514(4) 0.039(2) Uani 1 1 d .
O51 O 0.5220(2) 0.9154(4) 0.5807(3) 0.0499(16) Uani 1 1 d .
C52 C 0.4176(3) 0.8770(6) 0.4233(4) 0.038(2) Uani 1 1 d .
O52 O 0.4189(2) 0.8847(5) 0.3673(3) 0.0596(17) Uani 1 1 d .
C61 C 0.5003(3) 0.6808(5) 0.5333(4) 0.0363(19) Uani 1 1 d .
O61 O 0.5451(2) 0.6855(4) 0.5519(3) 0.0514(15) Uani 1 1 d .
C62 C 0.4175(3) 0.5476(7) 0.5288(4) 0.050(2) Uani 1 1 d .
O62 O 0.4103(3) 0.4671(4) 0.5434(4) 0.077(2) Uani 1 1 d .
C63 C 0.4232(3) 0.6466(6) 0.4174(4) 0.0459(12) Uani 1 1 d .
O63 O 0.4116(2) 0.6429(4) 0.3597(3) 0.0459(12) Uani 1 1 d .
C1 C 0.1635(2) 0.2843(4) 0.5369(3) 0.0167(14) Uani 1 1 d .
C2 C 0.2141(3) 0.2783(5) 0.5163(3) 0.0276(17) Uani 1 1 d .
O2 O 0.23395(17) 0.2001(3) 0.5036(3) 0.0379(13) Uani 1 1 d .
C3 C 0.2396(2) 0.3748(6) 0.5114(3) 0.0281(17) Uani 1 1 d .
C4 C 0.2583(3) 0.4550(5) 0.5023(4) 0.0308(18) Uani 1 1 d .
C5 C 0.2794(3) 0.5450(6) 0.4913(4) 0.0349(19) Uani 1 1 d .
C6 C 0.2978(3) 0.6248(6) 0.4804(4) 0.0364(19) Uani 1 1 d .
C7 C 0.3182(3) 0.7175(5) 0.4604(4) 0.0287(18) Uani 1 1 d .
O7 O 0.29329(17) 0.7640(3) 0.4144(2) 0.0314(12) Uani 1 1 d .
C8 C 0.3673(3) 0.7554(6) 0.5050(3) 0.0344(19) Uani 1 1 d .
P1 P 0.09184(6) 0.13050(12) 0.44573(8) 0.0163(4) Uani 1 1 d .
C111 C 0.1209(2) 0.0108(4) 0.4288(3) 0.0192(15) Uani 1 1 d .
C112 C 0.1702(3) 0.0043(5) 0.4155(3) 0.0309(18) Uani 1 1 d .
H112 H 0.1884 0.064 0.4089 0.037 Uiso 1 1 calc R
C113 C 0.1934(3) -0.0898(5) 0.4117(4) 0.0361(19) Uani 1 1 d .
H113 H 0.2271 -0.0941 0.4016 0.043 Uiso 1 1 calc R
C114 C 0.1677(3) -0.1749(5) 0.4225(3) 0.0321(18) Uani 1 1 d .
H114 H 0.1837 -0.2386 0.4202 0.038 Uiso 1 1 calc R
C115 C 0.1189(3) -0.1701(5) 0.4365(3) 0.0313(18) Uani 1 1 d .
H115 H 0.1016 -0.2302 0.4444 0.038 Uiso 1 1 calc R
C116 C 0.0950(2) -0.0787(5) 0.4391(3) 0.0230(16) Uani 1 1 d .
H116 H 0.0608 -0.0759 0.4479 0.028 Uiso 1 1 calc R
C121 C 0.0229(2) 0.1142(4) 0.4059(3) 0.0182(15) Uani 1 1 d .
C122 C 0.0098(3) 0.0780(4) 0.3412(3) 0.0224(15) Uani 1 1 d .
H122 H 0.0368 0.059 0.3192 0.027 Uiso 1 1 calc R
C123 C -0.0418(3) 0.0687(5) 0.3078(3) 0.0287(17) Uani 1 1 d .
H123 H -0.0503 0.044 0.2632 0.034 Uiso 1 1 calc R
C124 C -0.0806(3) 0.0954(5) 0.3397(4) 0.0277(17) Uani 1 1 d .
H124 H -0.1162 0.0902 0.3167 0.033 Uiso 1 1 calc R
C125 C -0.0689(2) 0.1297(5) 0.4044(4) 0.0259(16) Uani 1 1 d .
H125 H -0.0961 0.1462 0.4266 0.031 Uiso 1 1 calc R
C126 C -0.0165(2) 0.1401(4) 0.4376(3) 0.0207(15) Uani 1 1 d .
H126 H -0.0082 0.1652 0.4822 0.025 Uiso 1 1 calc R
C01 C 0.1128(2) 0.2188(4) 0.3888(3) 0.0161(14) Uani 1 1 d .
H01A H 0.0974 0.2004 0.3418 0.019 Uiso 1 1 calc R
H01B H 0.1514 0.2176 0.3953 0.019 Uiso 1 1 calc R
P2 P 0.09082(6) 0.34450(11) 0.40724(8) 0.0170(4) Uani 1 1 d .
C211 C 0.1302(3) 0.4302(5) 0.3680(3) 0.0216(15) Uani 1 1 d .
C212 C 0.1763(3) 0.4032(5) 0.3509(4) 0.0354(19) Uani 1 1 d .
H212 H 0.1881 0.3354 0.356 0.043 Uiso 1 1 calc R
C213 C 0.2056(3) 0.4751(6) 0.3261(4) 0.050(2) Uani 1 1 d .
H213 H 0.2378 0.4569 0.315 0.06 Uiso 1 1 calc R
C214 C 0.1879(3) 0.5724(6) 0.3178(4) 0.045(2) Uani 1 1 d .
H214 H 0.2081 0.6213 0.3008 0.054 Uiso 1 1 calc R
C215 C 0.1421(3) 0.6000(5) 0.3335(3) 0.038(2) Uani 1 1 d .
H215 H 0.13 0.6674 0.3265 0.046 Uiso 1 1 calc R
C216 C 0.1128(3) 0.5288(5) 0.3597(3) 0.0272(17) Uani 1 1 d .
H216 H 0.0812 0.5478 0.3719 0.033 Uiso 1 1 calc R
C221 C 0.0258(2) 0.3580(4) 0.3510(3) 0.0179(14) Uani 1 1 d .
C222 C 0.0195(2) 0.3364(4) 0.2841(3) 0.0214(15) Uani 1 1 d .
H222 H 0.0486 0.3149 0.267 0.026 Uiso 1 1 calc R
C223 C -0.0291(2) 0.3459(4) 0.2412(3) 0.0224(15) Uani 1 1 d .
H223 H -0.0332 0.3292 0.1952 0.027 Uiso 1 1 calc R
C224 C -0.0716(3) 0.3796(5) 0.2651(3) 0.0246(16) Uani 1 1 d .
H224 H -0.1049 0.3868 0.2356 0.03 Uiso 1 1 calc R
C225 C -0.0652(3) 0.4022(5) 0.3314(4) 0.0322(18) Uani 1 1 d .
H225 H -0.0942 0.426 0.3481 0.039 Uiso 1 1 calc R
C226 C -0.0169(3) 0.3909(5) 0.3747(3) 0.0268(16) Uani 1 1 d .
H226 H -0.0131 0.4058 0.4209 0.032 Uiso 1 1 calc R
P4 P 0.34228(7) 0.85992(13) 0.62584(9) 0.0245(4) Uani 1 1 d .
C411 C 0.2876(3) 0.8032(5) 0.6538(3) 0.0248(16) Uani 1 1 d .
C412 C 0.2389(3) 0.7868(5) 0.6106(4) 0.0328(18) Uani 1 1 d .
H412 H 0.2331 0.8075 0.5652 0.039 Uiso 1 1 calc R
C413 C 0.1993(3) 0.7401(5) 0.6349(4) 0.0343(19) Uani 1 1 d .
H413 H 0.1662 0.7296 0.6058 0.041 Uiso 1 1 calc R
C414 C 0.2074(3) 0.7089(5) 0.7006(4) 0.036(2) Uani 1 1 d .
H414 H 0.1802 0.6766 0.7167 0.044 Uiso 1 1 calc R
C415 C 0.2556(3) 0.7253(5) 0.7429(4) 0.0373(19) Uani 1 1 d .
H415 H 0.2607 0.7056 0.7885 0.045 Uiso 1 1 calc R
C416 C 0.2957(3) 0.7688(5) 0.7209(3) 0.0350(18) Uani 1 1 d .
H416 H 0.329 0.7762 0.7502 0.042 Uiso 1 1 calc R
C421 C 0.3660(3) 0.9506(5) 0.6925(3) 0.0248(16) Uani 1 1 d .
C422 C 0.3298(3) 1.0033(5) 0.7221(4) 0.0328(18) Uani 1 1 d .
H422 H 0.2936 0.9879 0.7091 0.039 Uiso 1 1 calc R
C423 C 0.3466(3) 1.0766(5) 0.7695(4) 0.048(2) Uani 1 1 d .
H423 H 0.3222 1.1112 0.7896 0.058 Uiso 1 1 calc R
C424 C 0.3997(3) 1.0993(5) 0.7876(4) 0.042(2) Uani 1 1 d .
H424 H 0.4115 1.1509 0.8194 0.051 Uiso 1 1 calc R
C425 C 0.4354(3) 1.0479(5) 0.7598(4) 0.041(2) Uani 1 1 d .
H425 H 0.4716 1.062 0.774 0.049 Uiso 1 1 calc R
C426 C 0.4186(3) 0.9760(5) 0.7111(4) 0.0317(18) Uani 1 1 d .
H426 H 0.4432 0.9436 0.6903 0.038 Uiso 1 1 calc R
C02 C 0.3128(2) 0.9411(5) 0.5541(3) 0.0267(16) Uani 1 1 d .
H02A H 0.2881 0.9017 0.5202 0.032 Uiso 1 1 calc R
H02B H 0.2935 0.9974 0.5693 0.032 Uiso 1 1 calc R
P5 P 0.36567(7) 0.98963(13) 0.51815(10) 0.0283(5) Uani 1 1 d .
C511 C 0.3338(3) 1.0529(6) 0.4407(4) 0.0369(19) Uani 1 1 d .
C512 C 0.3145(3) 0.9960(6) 0.3837(4) 0.049(2) Uani 1 1 d .
H512 H 0.3172 0.9248 0.3868 0.059 Uiso 1 1 calc R
C513 C 0.2915(4) 1.0383(7) 0.3231(5) 0.083(4) Uani 1 1 d .
H513 H 0.2776 0.9972 0.2855 0.099 Uiso 1 1 calc R
C514 C 0.2894(4) 1.1426(8) 0.3184(5) 0.089(4) Uani 1 1 d .
H514 H 0.2737 1.1741 0.2772 0.106 Uiso 1 1 calc R
C515 C 0.3103(4) 1.2008(7) 0.3745(5) 0.073(3) Uani 1 1 d .
H515 H 0.3096 1.2721 0.371 0.088 Uiso 1 1 calc R
C516 C 0.3320(4) 1.1564(6) 0.4352(4) 0.055(2) Uani 1 1 d .
H516 H 0.3457 1.197 0.4732 0.066 Uiso 1 1 calc R
C521 C 0.3903(3) 1.0983(5) 0.5717(4) 0.0349(19) Uani 1 1 d .
C522 C 0.3559(3) 1.1586(5) 0.5988(4) 0.037(2) Uani 1 1 d .
H522 H 0.3201 1.1403 0.5923 0.044 Uiso 1 1 calc R
C523 C 0.3738(3) 1.2441(5) 0.6348(4) 0.046(2) Uani 1 1 d .
H523 H 0.3503 1.2856 0.652 0.055 Uiso 1 1 calc R
C524 C 0.4259(3) 1.2688(5) 0.6455(4) 0.046(2) Uani 1 1 d .
H524 H 0.4383 1.3269 0.6711 0.055 Uiso 1 1 calc R
C525 C 0.4596(3) 1.2120(6) 0.6203(4) 0.049(2) Uani 1 1 d .
H525 H 0.4955 1.2301 0.628 0.059 Uiso 1 1 calc R
C526 C 0.4418(3) 1.1272(5) 0.5832(4) 0.041(2) Uani 1 1 d .
H526 H 0.4658 1.0879 0.5653 0.049 Uiso 1 1 calc R

loop_
_atom_site_aniso_label
_atom_site_aniso_U_11
_atom_site_aniso_U_22
_atom_site_aniso_U_33
_atom_site_aniso_U_23
_atom_site_aniso_U_13
_atom_site_aniso_U_12
Co1 0.0198(5) 0.0187(5) 0.0140(5) 0.0015(4) 0.0035(4) -0.0029(4)
Co2 0.0241(5) 0.0177(5) 0.0119(5) -0.0009(4) 0.0043(4) -0.0018(4)
Co3 0.0321(6) 0.0227(5) 0.0136(5) 0.0001(4) -0.0005(4) -0.0042(4)
Co4 0.0304(6) 0.0258(5) 0.0225(5) 0.0023(4) 0.0055(4) 0.0024(4)
Co5 0.0273(5) 0.0274(5) 0.0231(5) 0.0035(4) 0.0026(4) -0.0044(4)
Co6 0.0343(6) 0.0306(6) 0.0310(6) -0.0059(5) 0.0130(5) -0.0011(5)
C11 0.024(4) 0.020(4) 0.017(4) 0.001(3) 0.001(3) -0.005(3)
O11 0.038(3) 0.036(3) 0.024(3) 0.002(2) 0.014(2) -0.008(2)
C12 0.023(4) 0.019(4) 0.021(4) 0.002(3) 0.001(3) -0.006(3)
O12 0.032(3) 0.027(3) 0.037(3) 0.007(2) -0.003(2) 0.009(2)
C21 0.036(4) 0.020(4) 0.013(4) -0.003(3) -0.003(3) -0.001(3)
O21 0.031(3) 0.039(3) 0.030(3) -0.001(2) 0.015(2) 0.008(2)
C22 0.027(4) 0.041(5) 0.003(3) -0.001(3) 0.000(3) -0.001(3)
O22 0.061(4) 0.016(3) 0.026(3) -0.002(2) 0.001(3) -0.007(2)
C31 0.041(5) 0.027(4) 0.014(4) 0.003(3) 0.000(3) -0.007(3)
O31 0.071(4) 0.043(3) 0.029(3) -0.004(3) 0.031(3) -0.003(3)
C32 0.055(6) 0.028(4) 0.033(5) -0.008(4) -0.005(4) -0.001(4)
O32 0.091(5) 0.035(3) 0.055(4) 0.005(3) -0.036(4) 0.017(3)
C33 0.046(5) 0.030(4) 0.020(4) 0.007(3) 0.005(4) 0.010(4)
O33 0.060(4) 0.040(3) 0.035(3) -0.005(3) -0.005(3) -0.023(3)
C41 0.044(5) 0.032(4) 0.036(5) 0.004(4) 0.008(4) 0.010(4)
O41 0.044(4) 0.057(4) 0.043(4) -0.004(3) -0.008(3) 0.013(3)
C42 0.040(5) 0.027(4) 0.048(5) 0.017(4) 0.028(4) 0.015(4)
O42 0.066(4) 0.043(3) 0.053(4) 0.007(3) 0.025(3) -0.005(3)
C51 0.051(6) 0.022(4) 0.038(5) 0.006(4) -0.003(4) -0.004(4)
O51 0.031(3) 0.037(3) 0.070(4) 0.008(3) -0.016(3) -0.005(3)
C52 0.033(5) 0.051(5) 0.031(5) 0.014(4) 0.006(4) -0.004(4)
O52 0.057(4) 0.094(5) 0.028(4) -0.002(3) 0.008(3) -0.008(3)
C61 0.053(6) 0.032(4) 0.028(4) 0.000(4) 0.017(4) 0.013(4)
O61 0.033(3) 0.072(4) 0.045(4) -0.009(3) -0.001(3) 0.009(3)
C62 0.051(6) 0.050(6) 0.056(6) -0.007(5) 0.025(5) 0.016(5)
O62 0.110(6) 0.024(3) 0.116(6) 0.006(4) 0.065(5) 0.005(3)
C63 0.057(3) 0.050(3) 0.038(3) -0.023(3) 0.025(3) -0.020(2)
O63 0.057(3) 0.050(3) 0.038(3) -0.023(3) 0.025(3) -0.020(2)
C1 0.019(4) 0.019(3) 0.011(3) 0.005(3) 0.000(3) -0.008(3)
C2 0.034(5) 0.029(4) 0.017(4) -0.002(3) -0.001(3) -0.006(3)
O2 0.021(3) 0.033(3) 0.063(4) -0.013(3) 0.017(3) -0.004(2)
C3 0.015(4) 0.046(5) 0.024(4) -0.001(4) 0.004(3) -0.004(3)
C4 0.022(4) 0.036(4) 0.037(5) -0.004(4) 0.009(3) -0.010(3)
C5 0.025(4) 0.044(5) 0.035(5) -0.003(4) 0.008(4) -0.006(4)
C6 0.028(4) 0.047(5) 0.033(5) -0.003(4) 0.005(3) -0.010(4)
C7 0.017(4) 0.030(4) 0.042(5) 0.015(4) 0.013(4) 0.002(3)
O7 0.029(3) 0.024(3) 0.038(3) 0.003(2) 0.001(2) -0.007(2)
C8 0.020(4) 0.074(5) 0.007(3) 0.009(4) -0.002(3) -0.021(4)
P1 0.0184(9) 0.0159(8) 0.0146(9) -0.0001(7) 0.0037(7) -0.0007(7)
C111 0.019(4) 0.020(3) 0.018(4) 0.001(3) 0.002(3) 0.007(3)
C112 0.024(4) 0.035(4) 0.031(5) -0.004(3) 0.001(3) 0.000(3)
C113 0.023(4) 0.041(5) 0.040(5) -0.011(4) -0.002(4) 0.005(4)
C114 0.027(4) 0.032(4) 0.028(4) -0.010(3) -0.014(3) 0.017(4)
C115 0.038(5) 0.015(4) 0.034(4) 0.006(3) -0.008(4) 0.002(3)
C116 0.023(4) 0.026(4) 0.022(4) -0.005(3) 0.006(3) 0.000(3)
C121 0.026(4) 0.011(3) 0.020(4) 0.001(3) 0.010(3) -0.001(3)
C122 0.027(4) 0.016(3) 0.024(4) -0.001(3) 0.004(3) -0.002(3)
C123 0.036(5) 0.025(4) 0.021(4) -0.003(3) -0.004(3) -0.005(3)
C124 0.021(4) 0.025(4) 0.032(4) 0.006(3) -0.004(3) 0.001(3)
C125 0.016(4) 0.027(4) 0.036(4) 0.002(3) 0.007(3) 0.007(3)
C126 0.027(4) 0.019(3) 0.016(4) -0.004(3) 0.004(3) -0.002(3)
C01 0.016(4) 0.021(3) 0.013(3) 0.004(3) 0.008(3) 0.001(3)
P2 0.0212(9) 0.0177(9) 0.0133(9) -0.0007(7) 0.0063(7) -0.0039(7)
C211 0.032(4) 0.022(4) 0.013(4) -0.002(3) 0.009(3) -0.007(3)
C212 0.050(5) 0.029(4) 0.032(5) -0.009(4) 0.020(4) -0.014(4)
C213 0.046(5) 0.055(6) 0.055(6) -0.004(5) 0.025(5) -0.027(4)
C214 0.060(6) 0.041(5) 0.034(5) 0.002(4) 0.011(4) -0.033(5)
C215 0.065(6) 0.026(4) 0.015(4) 0.005(3) -0.012(4) -0.019(4)
C216 0.039(4) 0.028(4) 0.010(4) 0.005(3) -0.004(3) -0.005(3)
C221 0.024(4) 0.015(3) 0.015(3) 0.001(3) 0.006(3) 0.002(3)
C222 0.020(4) 0.026(4) 0.020(4) -0.001(3) 0.006(3) 0.002(3)
C223 0.031(4) 0.027(4) 0.010(3) 0.004(3) 0.007(3) -0.002(3)
C224 0.028(4) 0.028(4) 0.016(4) 0.003(3) 0.001(3) -0.004(3)
C225 0.028(4) 0.040(4) 0.028(4) -0.001(4) 0.005(3) 0.014(3)
C226 0.035(4) 0.031(4) 0.015(4) 0.002(3) 0.007(3) 0.007(3)
P4 0.0273(10) 0.0261(10) 0.0202(10) 0.0020(8) 0.0053(8) 0.0001(8)
C411 0.025(4) 0.025(4) 0.025(4) -0.004(3) 0.009(3) -0.002(3)
C412 0.039(5) 0.028(4) 0.031(5) -0.008(3) 0.007(4) 0.000(3)
C413 0.018(4) 0.030(4) 0.052(5) 0.004(4) -0.001(4) -0.005(3)
C414 0.037(5) 0.021(4) 0.058(6) -0.004(4) 0.025(4) -0.004(3)
C415 0.050(5) 0.033(4) 0.033(5) -0.006(4) 0.016(4) -0.001(4)
C416 0.044(5) 0.047(5) 0.015(4) -0.005(3) 0.008(4) -0.003(4)
C421 0.027(4) 0.030(4) 0.018(4) 0.004(3) 0.005(3) -0.002(3)
C422 0.027(4) 0.030(4) 0.040(5) -0.010(4) 0.005(4) -0.006(3)
C423 0.050(6) 0.042(5) 0.053(6) -0.025(4) 0.012(4) 0.006(4)
C424 0.050(6) 0.037(5) 0.037(5) -0.015(4) 0.003(4) -0.015(4)
C425 0.045(5) 0.039(5) 0.033(5) -0.008(4) -0.006(4) -0.012(4)
C426 0.028(4) 0.033(4) 0.033(5) 0.001(4) 0.005(3) -0.006(3)
C02 0.025(4) 0.027(4) 0.028(4) 0.000(3) 0.004(3) 0.006(3)
P5 0.0321(11) 0.0265(10) 0.0263(11) 0.0072(8) 0.0062(9) -0.0003(9)
C511 0.032(5) 0.037(5) 0.042(5) 0.014(4) 0.008(4) -0.002(4)
C512 0.045(5) 0.041(5) 0.051(6) 0.027(4) -0.013(4) -0.016(4)
C513 0.082(8) 0.073(7) 0.072(8) 0.044(6) -0.030(6) -0.023(6)
C514 0.091(8) 0.084(8) 0.065(8) 0.042(7) -0.040(6) -0.022(7)
C515 0.090(8) 0.056(6) 0.072(8) 0.041(6) 0.012(6) 0.005(6)
C516 0.095(7) 0.032(5) 0.040(5) 0.015(4) 0.017(5) 0.005(5)
C521 0.043(5) 0.023(4) 0.038(5) 0.005(3) 0.008(4) -0.002(4)
C522 0.032(5) 0.025(4) 0.052(5) -0.001(4) 0.004(4) -0.002(3)
C523 0.057(6) 0.026(4) 0.058(6) 0.000(4) 0.019(5) 0.012(4)
C524 0.058(6) 0.023(4) 0.056(6) 0.000(4) 0.012(5) -0.011(4)
C525 0.054(6) 0.032(5) 0.066(7) -0.010(4) 0.022(5) -0.017(4)
C526 0.043(5) 0.032(4) 0.055(6) -0.005(4) 0.025(4) -0.004(4)

loop_
_atom_type_symbol
_atom_type_description
_atom_type_scat_dispersion_real
_atom_type_scat_dispersion_imag
_atom_type_scat_source
C C 0.0033 0.0016 'International Tables Vol C Tables 4.2.6.8 and 6.1.1.4'
H H 0 0 'International Tables Vol C Tables 4.2.6.8 and 6.1.1.4'
P P 0.1023 0.0942 'International Tables Vol C Tables 4.2.6.8 and 6.1.1.4'
Co Co 0.3494 0.9721 'International Tables Vol C Tables 4.2.6.8 and 6.1.1.4'
O O 0.0106 0.006 'International Tables Vol C Tables 4.2.6.8 and 6.1.1.4'

loop_
_geom_angle_atom_site_label_1
_geom_angle_atom_site_label_2
_geom_angle_atom_site_label_3
_geom_angle
C12 Co1 C11 103.1(3)
C12 Co1 C1 101.0(3)
C11 Co1 C1 143.4(3)
C12 Co1 P1 94.2(2)
C11 Co1 P1 105.9(2)
C1 Co1 P1 99.38(19)
C12 Co1 Co2 149.8(2)
C11 Co1 Co2 103.15(19)
C1 Co1 Co2 48.81(19)
P1 Co1 Co2 92.88(5)
C12 Co1 Co3 101.4(2)
C11 Co1 Co3 98.1(2)
C1 Co1 Co3 49.97(19)
P1 Co1 Co3 147.59(6)
Co2 Co1 Co3 60.13(3)
C22 Co2 C21 102.5(3)
C22 Co2 C1 109.0(3)
C21 Co2 C1 138.3(3)
C22 Co2 P2 96.4(2)
C21 Co2 P2 108.3(2)
C1 Co2 P2 94.87(19)
C22 Co2 Co1 154.0(2)
C21 Co2 Co1 92.8(2)
C1 Co2 Co1 48.75(17)
P2 Co2 Co1 98.65(5)
C22 Co2 Co3 96.17(19)
C21 Co2 Co3 100.9(2)
C1 Co2 Co3 49.88(19)
P2 Co2 Co3 144.74(6)
Co1 Co2 Co3 59.96(3)
C32 Co3 C33 98.7(3)
C32 Co3 C31 102.7(3)
C33 Co3 C31 104.2(3)
C32 Co3 C1 103.1(3)
C33 Co3 C1 101.4(3)
C31 Co3 C1 140.0(3)
C32 Co3 Co1 91.4(2)
C33 Co3 Co1 150.0(2)
C31 Co3 Co1 101.0(2)
C1 Co3 Co1 48.56(17)
C32 Co3 Co2 148.3(2)
C33 Co3 Co2 100.9(2)
C31 Co3 Co2 96.4(2)
C1 Co3 Co2 48.53(18)
Co1 Co3 Co2 59.91(3)
C41 Co4 C42 99.6(3)
C41 Co4 C8 143.3(3)
C42 Co4 C8 107.7(3)
C41 Co4 P4 105.4(2)
C42 Co4 P4 95.4(2)
C8 Co4 P4 96.0(2)
C41 Co4 Co5 99.9(2)
C42 Co4 Co5 155.5(3)
C8 Co4 Co5 48.5(2)
P4 Co4 Co5 93.52(6)
C41 Co4 Co6 99.4(2)
C42 Co4 Co6 101.7(2)
C8 Co4 Co6 51.9(2)
P4 Co4 Co6 146.87(7)
Co5 Co4 Co6 60.46(4)
C52 Co5 C51 103.5(3)
C52 Co5 C8 103.4(3)
C51 Co5 C8 141.2(3)
C52 Co5 P5 97.1(3)
C51 Co5 P5 104.8(2)
C8 Co5 P5 99.0(2)
C52 Co5 Co4 149.5(3)
C51 Co5 Co4 97.2(2)
C8 Co5 Co4 48.49(19)
P5 Co5 Co4 99.01(6)
C52 Co5 Co6 94.6(3)
C51 Co5 Co6 99.0(2)
C8 Co5 Co6 51.5(2)
P5 Co5 Co6 150.17(7)
Co4 Co5 Co6 59.78(4)
C62 Co6 C63 96.2(4)
C62 Co6 C61 101.8(4)
C63 Co6 C61 102.3(3)
C62 Co6 C8 108.0(3)
C63 Co6 C8 101.8(3)
C61 Co6 C8 139.0(3)
C62 Co6 Co4 93.0(3)
C63 Co6 Co4 149.7(3)
C61 Co6 Co4 103.9(2)
C8 Co6 Co4 47.99(18)
C62 Co6 Co5 151.2(3)
C63 Co6 Co5 103.4(3)
C61 Co6 Co5 94.4(2)
C8 Co6 Co5 47.7(2)
Co4 Co6 Co5 59.75(4)
O11 C11 Co1 174.3(6)
O12 C12 Co1 179.5(7)
O21 C21 Co2 177.9(6)
O22 C22 Co2 179.2(6)
O31 C31 Co3 178.1(6)
O32 C32 Co3 178.2(8)
O33 C33 Co3 177.4(7)
O41 C41 Co4 175.5(7)
O42 C42 Co4 179.4(7)
O51 C51 Co5 176.8(7)
O52 C52 Co5 177.0(8)
O61 C61 Co6 179.5(8)
O62 C62 Co6 178.3(8)
O63 C63 Co6 167.5(8)
C2 C1 Co1 130.9(5)
C2 C1 Co2 138.1(5)
Co1 C1 Co2 82.4(2)
C2 C1 Co3 122.4(4)
Co1 C1 Co3 81.5(2)
Co2 C1 Co3 81.6(3)
O2 C2 C3 120.9(6)
O2 C2 C1 124.0(6)
C3 C2 C1 115.1(6)
C4 C3 C2 174.9(7)
C3 C4 C5 179.2(8)
C6 C5 C4 178.9(9)
C5 C6 C7 174.3(8)
O7 C7 C6 119.6(6)
O7 C7 C8 123.8(6)
C6 C7 C8 116.1(6)
C7 C8 Co4 134.7(5)
C7 C8 Co5 139.5(5)
Co4 C8 Co5 83.0(3)
C7 C8 Co6 114.7(5)
Co4 C8 Co6 80.1(3)
Co5 C8 Co6 80.8(3)
C01 P1 C121 101.4(3)
C01 P1 C111 104.1(3)
C121 P1 C111 103.0(3)
C01 P1 Co1 110.3(2)
C121 P1 Co1 121.6(2)
C111 P1 Co1 114.4(2)
C112 C111 C116 118.7(6)
C112 C111 P1 122.5(5)
C116 C111 P1 118.2(5)
C111 C112 C113 120.2(7)
C111 C112 H112 119.9
C113 C112 H112 119.9
C114 C113 C112 119.8(7)
C114 C113 H113 120.1
C112 C113 H113 120.1
C113 C114 C115 120.8(6)
C113 C114 H114 119.6
C115 C114 H114 119.6
C114 C115 C116 120.3(6)
C114 C115 H115 119.8
C116 C115 H115 119.8
C115 C116 C111 120.1(6)
C115 C116 H116 120
C111 C116 H116 120
C126 C121 C122 118.9(6)
C126 C121 P1 122.0(5)
C122 C121 P1 119.0(5)
C121 C122 C123 121.2(6)
C121 C122 H122 119.4
C123 C122 H122 119.4
C124 C123 C122 119.3(7)
C124 C123 H123 120.4
C122 C123 H123 120.4
C123 C124 C125 120.8(6)
C123 C124 H124 119.6
C125 C124 H124 119.6
C124 C125 C126 119.6(6)
C124 C125 H125 120.2
C126 C125 H125 120.2
C121 C126 C125 120.1(6)
C121 C126 H126 119.9
C125 C126 H126 119.9
P1 C01 P2 107.7(3)
P1 C01 H01A 110.2
P2 C01 H01A 110.2
P1 C01 H01B 110.2
P2 C01 H01B 110.2
H01A C01 H01B 108.5
C01 P2 C211 104.1(3)
C01 P2 C221 104.4(3)
C211 P2 C221 101.4(3)
C01 P2 Co2 109.0(2)
C211 P2 Co2 114.5(2)
C221 P2 Co2 121.6(2)
C212 C211 C216 119.9(6)
C212 C211 P2 123.9(5)
C216 C211 P2 116.0(5)
C211 C212 C213 119.9(7)
C211 C212 H212 120
C213 C212 H212 120
C214 C213 C212 119.7(8)
C214 C213 H213 120.1
C212 C213 H213 120.1
C215 C214 C213 121.2(7)
C215 C214 H214 119.4
C213 C214 H214 119.4
C214 C215 C216 119.6(7)
C214 C215 H215 120.2
C216 C215 H215 120.2
C211 C216 C215 119.7(7)
C211 C216 H216 120.2
C215 C216 H216 120.2
C222 C221 C226 118.9(6)
C222 C221 P2 119.8(5)
C226 C221 P2 121.3(5)
C221 C222 C223 120.5(6)
C221 C222 H222 119.7
C223 C222 H222 119.7
C224 C223 C222 120.4(6)
C224 C223 H223 119.8
C222 C223 H223 119.8
C225 C224 C223 119.2(6)
C225 C224 H224 120.4
C223 C224 H224 120.4
C224 C225 C226 120.6(7)
C224 C225 H225 119.7
C226 C225 H225 119.7
C221 C226 C225 120.4(6)
C221 C226 H226 119.8
C225 C226 H226 119.8
C411 P4 C421 101.7(3)
C411 P4 C02 105.7(3)
C421 P4 C02 102.9(3)
C411 P4 Co4 113.6(2)
C421 P4 Co4 120.4(2)
C02 P4 Co4 110.9(2)
C412 C411 C416 119.1(6)
C412 C411 P4 122.5(5)
C416 C411 P4 118.3(5)
C413 C412 C411 119.4(7)
C413 C412 H412 120.3
C411 C412 H412 120.3
C414 C413 C412 120.9(7)
C414 C413 H413 119.5
C412 C413 H413 119.5
C413 C414 C415 119.3(7)
C413 C414 H414 120.4
C415 C414 H414 120.4
C416 C415 C414 121.7(8)
C416 C415 H415 119.1
C414 C415 H415 119.1
C415 C416 C411 119.5(7)
C415 C416 H416 120.3
C411 C416 H416 120.3
C426 C421 C422 118.6(6)
C426 C421 P4 121.6(5)
C422 C421 P4 119.6(5)
C423 C422 C421 120.6(7)
C423 C422 H422 119.7
C421 C422 H422 119.7
C422 C423 C424 119.2(7)
C422 C423 H423 120.4
C424 C423 H423 120.4
C425 C424 C423 120.7(7)
C425 C424 H424 119.6
C423 C424 H424 119.6
C424 C425 C426 120.2(7)
C424 C425 H425 119.9
C426 C425 H425 119.9
C425 C426 C421 120.5(7)
C425 C426 H426 119.7
C421 C426 H426 119.7
P5 C02 P4 107.7(3)
P5 C02 H02A 110.2
P4 C02 H02A 110.2

loop_
_geom_bond_atom_site_label_1
_geom_bond_atom_site_label_2
_geom_bond_distance
Co1 C12 1.786(7)
Co1 C11 1.800(7)
Co1 C1 1.879(6)
Co1 P1 2.1870(18)
Co1 Co2 2.4773(11)
Co1 Co3 2.4785(12)
Co2 C22 1.781(7)
Co2 C21 1.807(8)
Co2 C1 1.881(6)
Co2 P2 2.2048(18)
Co2 Co3 2.4829(12)
Co3 C32 1.790(8)
Co3 C33 1.792(8)
Co3 C31 1.817(8)
Co3 C1 1.919(6)
Co4 C41 1.787(8)
Co4 C42 1.789(8)
Co4 C8 1.871(6)
Co4 P4 2.196(2)
Co4 Co5 2.4799(13)
Co4 Co6 2.4806(13)
Co5 C52 1.751(8)
Co5 C51 1.807(8)
Co5 C8 1.871(7)
Co5 P5 2.227(2)
Co5 Co6 2.4976(13)
Co6 C62 1.789(9)
Co6 C63 1.789(8)
Co6 C61 1.801(9)
Co6 C8 1.981(8)
C11 O11 1.146(7)
C12 O12 1.142(7)
C21 O21 1.143(7)
C22 O22 1.137(7)
C31 O31 1.135(8)
C32 O32 1.142(8)
C33 O33 1.142(8)
C41 O41 1.153(8)
C42 O42 1.140(8)
C51 O51 1.135(8)
C52 O52 1.158(8)
C61 O61 1.155(8)
C62 O62 1.137(9)
C63 O63 1.156(9)
C1 C2 1.478(9)
C2 O2 1.215(7)
C2 C3 1.458(9)
C3 C4 1.203(9)
C4 C5 1.357(10)
C5 C6 1.206(9)
C6 C7 1.436(10)
C7 O7 1.195(7)
C7 C8 1.494(9)
P1 C01 1.820(6)
P1 C121 1.825(6)
P1 C111 1.828(6)
C111 C112 1.378(9)
C111 C116 1.408(8)
C112 C113 1.400(9)
C112 H112 0.95
C113 C114 1.359(9)
C113 H113 0.95
C114 C115 1.369(10)
C114 H114 0.95
C115 C116 1.372(8)
C115 H115 0.95
C116 H116 0.95
C121 C126 1.377(8)
C121 C122 1.380(8)
C122 C123 1.382(8)
C122 H122 0.95
C123 C124 1.369(9)
C123 H123 0.95
C124 C125 1.371(9)
C124 H124 0.95
C125 C126 1.398(8)
C125 H125 0.95
C126 H126 0.95
C01 P2 1.832(6)
C01 H01A 0.99
C01 H01B 0.99
P2 C211 1.834(6)
P2 C221 1.845(6)
C211 C212 1.376(9)
C211 C216 1.385(8)
C212 C213 1.387(9)
C212 H212 0.95
C213 C214 1.371(10)
C213 H213 0.95
C214 C215 1.359(11)
C214 H214 0.95
C215 C216 1.396(9)
C215 H215 0.95
C216 H216 0.95
C221 C222 1.373(8)
C221 C226 1.383(9)
C222 C223 1.385(8)
C222 H222 0.95
C223 C224 1.383(9)
C223 H223 0.95
C224 C225 1.365(9)
C224 H224 0.95
C225 C226 1.386(9)
C225 H225 0.95
C226 H226 0.95
P4 C411 1.818(7)
P4 C421 1.824(7)
P4 C02 1.850(7)
C411 C412 1.401(9)
C411 C416 1.417(9)
C412 C413 1.389(10)
C412 H412 0.95
C413 C414 1.378(10)
C413 H413 0.95
C414 C415 1.383(10)
C414 H414 0.95
C415 C416 1.360(10)
C415 H415 0.95
C416 H416 0.95
C421 C426 1.388(9)
C421 C422 1.417(9)
C422 C423 1.377(9)
C422 H422 0.95
C423 C424 1.394(10)
C423 H423 0.95
C424 C425 1.374(10)
C424 H424 0.95
C425 C426 1.381(9)
C425 H425 0.95
C426 H426 0.95
C02 P5 1.819(7)
C02 H02A 0.99
C02 H02B 0.99
P5 C511 1.828(7)
P5 C521 1.842(7)
C511 C516 1.379(9)
C511 C512 1.389(10)
C512 C513 1.375(11)
C512 H512 0.95
C513 C514 1.390(12)
C513 H513 0.95
C514 C515 1.394(13)
C514 H514 0.95
C515 C516 1.380(11)
C515 H515 0.95
C516 H516 0.95
C521 C526 1.370(9)
C521 C522 1.407(10)
C522 C523 1.379(10)
C522 H522 0.95
C523 C524 1.373(10)
C523 H523 0.95
C524 C525 1.345(10)
C524 H524 0.95
C525 C526 1.382(10)
C525 H525 0.95
C526 H526 0.95
